data_4037138
loop_
_publ_author_name
'Mans\/o, Mads'
'Koole, Max'
'Mulder, Maarten'
'Olavarria-Contreras, Ignacio J'
'Andersen, Cecilie Lindholm'
'Jevric, Martyn'
'Broman, S\/oren Lindb&#x00E6;k'
'Kadziola, Anders'
'Hammerich, Ole'
'van der Zant, Herre S. J.'
'Nielsen, Mogens Br\/ondsted'

_publ_section_title
;
 Synthesis and Single-Molecule Conductances of Neutral and Cationic
 Indenofluorene-Extended Tetrathiafulvalenes: Kondo Effect Molecules.
;
_journal_issue 18
_journal_name_full 'The Journal of organic chemistry'
_journal_page_first 8406
_journal_page_last 8414
_journal_paper_doi 10.1021/acs.joc.6b01579
_journal_volume 81
_journal_year 2016
_chemical_formula_sum 'C42 H44 Br2 S8'
_chemical_formula_weight 965.07
_space_group_IT_number 1
_space_group_name_Hall 'P 1'
_space_group_name_H-M_alt 'P 1'
_symmetry_cell_setting triclinic
_symmetry_space_group_name_H-M 'P 1'
_atom_sites_solution_hydrogens geom
_atom_sites_solution_primary iterative
_atom_sites_solution_secondary difmap
_audit_creation_method SHELXL-97
_cell_angle_alpha 68.007(5)
_cell_angle_beta 79.865(5)
_cell_angle_gamma 75.921(5)
_cell_formula_units_Z 2
_cell_length_a 9.3977(16)
_cell_length_b 14.478(3)
_cell_length_c 17.170(3)
_cell_measurement_reflns_used 14764
_cell_measurement_temperature 122(2)
_cell_measurement_theta_max 25.68
_cell_measurement_theta_min 2.24
_cell_volume 2091.7(7)
_computing_cell_refinement 'APEX2 v.2013.6-2, Bruker/Nonius'
_computing_data_collection 'APEX2 v.2013.6-2, Bruker/Nonius'
_computing_data_reduction 'APEX2 v.2013.6-2, Bruker/Nonius'
_computing_molecular_graphics 'ORTEP-II (Johnson, 1976)'
_computing_structure_refinement 'SHELXL-97 (Sheldrick, 1997)'
_computing_structure_solution 'APEX2 v.2013.6-2, Bruker/Nonius'
_diffrn_ambient_temperature 122(2)
_diffrn_measured_fraction_theta_full 0.987
_diffrn_measured_fraction_theta_max 0.987
_diffrn_measurement_device_type 'Bruker D8 Venture'
_diffrn_radiation_monochromator graphite
_diffrn_radiation_source 'fine-focus sealed tube'
_diffrn_radiation_type MoK\a
_diffrn_radiation_wavelength 0.71073
_diffrn_reflns_av_R_equivalents 0.0913
_diffrn_reflns_av_sigmaI/netI 0.1218
_diffrn_reflns_limit_h_max 10
_diffrn_reflns_limit_h_min -11
_diffrn_reflns_limit_k_max 17
_diffrn_reflns_limit_k_min -17
_diffrn_reflns_limit_l_max 20
_diffrn_reflns_limit_l_min -20
_diffrn_reflns_number 32492
_diffrn_reflns_theta_full 25.68
_diffrn_reflns_theta_max 25.68
_diffrn_reflns_theta_min 2.24
_exptl_absorpt_coefficient_mu 2.368
_exptl_absorpt_correction_T_max 0.7454
_exptl_absorpt_correction_T_min 0.6443
_exptl_absorpt_correction_type multi-scan
_exptl_crystal_density_diffrn 1.532
_exptl_crystal_density_method 'not measured'
_exptl_crystal_F_000 988
_refine_diff_density_max 1.916
_refine_diff_density_min -1.714
_refine_diff_density_rms 0.226
_refine_ls_abs_structure_details 'Flack H D (1983), Acta Cryst. A39, 876-881'
_refine_ls_abs_structure_Flack 0.0(8)
_refine_ls_extinction_method none
_refine_ls_goodness_of_fit_ref 1.026
_refine_ls_hydrogen_treatment constr
_refine_ls_matrix_type full
_refine_ls_number_parameters 943
_refine_ls_number_reflns 14764
_refine_ls_number_restraints 4452
_refine_ls_restrained_S_all 0.938
_refine_ls_R_factor_all 0.2136
_refine_ls_R_factor_gt 0.1124
_refine_ls_shift/su_max 0.000
_refine_ls_shift/su_mean 0.000
_refine_ls_structure_factor_coef Fsqd
_refine_ls_weighting_details 'calc w=1/[\s^2^(Fo^2^)+(0.0413P)^2^+91.3725P] where P=(Fo^2^+2Fc^2^)/3'
_refine_ls_weighting_scheme calc
_refine_ls_wR_factor_gt 0.2498
_refine_ls_wR_factor_ref 0.3145
_reflns_number_gt 7751
_reflns_number_total 14764
_reflns_threshold_expression >2sigma(I)
_cod_data_source_file jo6b01579_si_002.cif
_cod_data_source_block mo_d8v957_0m
_cod_depositor_comments
;

2020-06-17
Z value and formula fixed to values more according to usual
chemical conventions.                 miguel
;
_cod_original_formula_sum 'C84 H88 Br4 S16'
_cod_original_formula_weight 1930.14
_cod_original_formula_units_Z 1
_cod_original_cell_volume 2091.7(6)
_cod_database_code 4037138

loop_
_symmetry_equiv_pos_as_xyz
'x, y, z'

loop_
_atom_site_label
_atom_site_type_symbol
_atom_site_fract_x
_atom_site_fract_y
_atom_site_fract_z
_atom_site_U_iso_or_equiv
_atom_site_adp_type
_atom_site_occupancy
_atom_site_symmetry_multiplicity
_atom_site_calc_flag
_atom_site_refinement_flags
C28 C 1.017(2) 0.4036(14) 1.3677(11) 0.0300(8) Uani 1 1 d DU
C8 C 1.194(3) 0.2523(15) 1.3605(13) 0.0304(7) Uani 1 1 d DU
H8 H 1.2707 0.1965 1.3833 0.037 Uiso 1 1 calc R
C30 C 0.873(2) 0.5530(13) 1.4129(10) 0.0313(9) Uani 1 1 d DU
H30 H 0.8132 0.5808 1.3673 0.038 Uiso 1 1 calc R
C29 C 0.980(2) 0.4697(13) 1.4182(11) 0.0308(9) Uani 1 1 d DU
C9 C 1.137(2) 0.3238(14) 1.3991(11) 0.0300(8) Uani 1 1 d DU
C31 C 0.851(2) 0.5978(14) 1.4730(11) 0.0319(10) Uani 1 1 d DU
H31 H 0.7763 0.6565 1.4693 0.038 Uiso 1 1 calc R
C75 C 1.070(2) 0.4244(13) 1.4864(11) 0.0302(8) Uani 1 1 d DU
C10 C 1.171(2) 0.3325(13) 1.4775(11) 0.0301(8) Uani 1 1 d DU
C74 C 0.939(2) 0.5562(14) 1.5385(11) 0.0309(10) Uani 1 1 d DU
C32 C 1.046(2) 0.4677(13) 1.5477(11) 0.0302(9) Uani 1 1 d DU
H32 H 1.1021 0.4382 1.5953 0.036 Uiso 1 1 calc R
C11 C 1.276(2) 0.2716(13) 1.5276(11) 0.0305(8) Uani 1 1 d DU
S5 S 1.3953(8) 0.1661(5) 1.5100(4) 0.0285(7) Uani 1 1 d DU
Br2 Br 0.9088 0.6143 1.6241 0.0426(7) Uani 1 1 d DU
S3 S 1.3149(8) 0.2892(5) 1.6168(4) 0.0284(7) Uani 1 1 d DU
C17 C 1.490(2) 0.1234(11) 1.6001(10) 0.0315(9) Uani 1 1 d DU
S11 S 1.6346(8) 0.0187(5) 1.6149(5) 0.0337(8) Uani 1 1 d DU
C33 C 1.555(2) -0.0775(11) 1.6020(9) 0.0334(10) Uani 1 1 d DU
H33A H 1.5643 -0.1384 1.6539 0.040 Uiso 1 1 calc R
H33B H 1.4483 -0.0508 1.5958 0.040 Uiso 1 1 calc R
C34 C 1.624(2) -0.1084(12) 1.5286(9) 0.0359(13) Uani 1 1 d DU
H34A H 1.7319 -0.1192 1.5274 0.043 Uiso 1 1 calc R
H34B H 1.5985 -0.1742 1.5368 0.043 Uiso 1 1 calc R
C86 C 1.580(2) -0.0378(13) 1.4490(9) 0.0345(11) Uani 1 1 d DU
H86A H 1.6209 0.0242 1.4348 0.041 Uiso 1 1 calc R
H86B H 1.4717 -0.0182 1.4516 0.041 Uiso 1 1 calc R
C35 C 1.641(3) -0.0884(16) 1.3768(10) 0.040(2) Uani 1 1 d DU
H35A H 1.7328 -0.1375 1.3921 0.060 Uiso 1 1 calc R
H35B H 1.6594 -0.0351 1.3227 0.060 Uiso 1 1 calc R
H35C H 1.5672 -0.1231 1.3720 0.060 Uiso 1 1 calc R
C12 C 1.4532(19) 0.1812(12) 1.6482(9) 0.0316(9) Uani 1 1 d DU
S4 S 1.5360(8) 0.1579(6) 1.7395(4) 0.0321(8) Uani 1 1 d DU
C13 C 1.380(2) 0.1424(13) 1.8198(10) 0.0319(11) Uani 1 1 d DU
H13A H 1.4151 0.1253 1.8756 0.038 Uiso 1 1 calc R
H13B H 1.3086 0.2077 1.8081 0.038 Uiso 1 1 calc R
C14 C 1.3010(17) 0.0590(11) 1.8234(14) 0.0319(10) Uani 1 1 d DU
H14A H 1.2160 0.0563 1.8669 0.038 Uiso 1 1 calc R
H14B H 1.2617 0.0786 1.7684 0.038 Uiso 1 1 calc R
C15 C 1.393(2) -0.0439(12) 1.8425(13) 0.0329(11) Uani 1 1 d DU
H15A H 1.4716 -0.0435 1.7956 0.040 Uiso 1 1 calc R
H15B H 1.4420 -0.0607 1.8941 0.040 Uiso 1 1 calc R
C16 C 1.314(2) -0.1219(13) 1.8548(13) 0.0348(19) Uani 1 1 d DU
H16A H 1.2286 -0.1176 1.8962 0.052 Uiso 1 1 calc R
H16B H 1.3786 -0.1885 1.8755 0.052 Uiso 1 1 calc R
H16C H 1.2803 -0.1130 1.8011 0.052 Uiso 1 1 calc R
C7 C 1.136(2) 0.2648(14) 1.2874(12) 0.0304(8) Uani 1 1 d DU
C27 C 0.956(3) 0.4146(15) 1.2944(13) 0.0307(8) Uani 1 1 d DU
H27 H 0.8756 0.4683 1.2731 0.037 Uiso 1 1 calc R
C22 C 1.279(2) 0.1138(13) 1.2440(12) 0.0318(9) Uani 1 1 d DU
H22 H 1.3411 0.0872 1.2886 0.038 Uiso 1 1 calc R
C23 C 1.177(2) 0.1998(13) 1.2364(11) 0.0307(9) Uani 1 1 d DU
C6 C 1.017(2) 0.3437(14) 1.2547(12) 0.0305(8) Uani 1 1 d DU
C21 C 1.294(2) 0.0649(14) 1.1876(11) 0.0321(10) Uani 1 1 d DU
H21 H 1.3677 0.0058 1.1917 0.038 Uiso 1 1 calc R
C19 C 1.076(2) 0.2387(13) 1.1724(12) 0.0312(8) Uani 1 1 d DU
C5 C 0.976(2) 0.3313(13) 1.1802(11) 0.0311(8) Uani 1 1 d DU
C20 C 1.200(2) 0.1022(14) 1.1251(12) 0.0312(10) Uani 1 1 d DU
C76 C 1.090(2) 0.1883(14) 1.1164(12) 0.0316(9) Uani 1 1 d DU
H76 H 1.0253 0.2117 1.0731 0.038 Uiso 1 1 calc R
C4 C 0.869(2) 0.3911(14) 1.1309(11) 0.0328(8) Uani 1 1 d DU
S2 S 0.7491(8) 0.4953(6) 1.1506(4) 0.0318(7) Uani 1 1 d DU
Br1 Br 1.2220(5) 0.0348(3) 1.0462(3) 0.0508(8) Uani 1 1 d DU
S7 S 0.8311(8) 0.3743(5) 1.0411(4) 0.0320(7) Uani 1 1 d DU
C3 C 0.6510(19) 0.5362(11) 1.0614(10) 0.0351(9) Uani 1 1 d DU
S1 S 0.5134(8) 0.6441(5) 1.0461(4) 0.0410(9) Uani 1 1 d DU
C2 C 0.609(2) 0.7406(12) 1.0434(10) 0.0379(11) Uani 1 1 d DU
H2A H 0.7148 0.7179 1.0283 0.045 Uiso 1 1 calc R
H2B H 0.5741 0.8031 0.9963 0.045 Uiso 1 1 calc R
C1 C 0.599(2) 0.7691(14) 1.1162(9) 0.0385(12) Uani 1 1 d DU
H1A H 0.7019 0.7605 1.1270 0.046 Uiso 1 1 calc R
H1B H 0.5596 0.8432 1.0965 0.046 Uiso 1 1 calc R
C90 C 0.527(2) 0.7328(15) 1.1928(9) 0.0389(12) Uani 1 1 d DU
H90A H 0.5502 0.6577 1.2124 0.047 Uiso 1 1 calc R
H90B H 0.4198 0.7548 1.1880 0.047 Uiso 1 1 calc R
C25 C 0.569(2) 0.7698(16) 1.2633(10) 0.041(2) Uani 1 1 d DU
H25A H 0.6750 0.7481 1.2688 0.061 Uiso 1 1 calc R
H25B H 0.5146 0.7395 1.3177 0.061 Uiso 1 1 calc R
H25C H 0.5421 0.8440 1.2457 0.061 Uiso 1 1 calc R
C24 C 0.6958(18) 0.4847(12) 1.0084(8) 0.0352(9) Uani 1 1 d DU
S8 S 0.6035(8) 0.5058(6) 0.9207(4) 0.0374(8) Uani 1 1 d DU
C26 C 0.7476(19) 0.4725(12) 0.8454(9) 0.0372(11) Uani 1 1 d DU
H26A H 0.7277 0.5211 0.7881 0.045 Uiso 1 1 calc R
H26B H 0.8428 0.4795 0.8576 0.045 Uiso 1 1 calc R
C85 C 0.762(2) 0.3633(11) 0.8463(9) 0.0392(13) Uani 1 1 d DU
H85A H 0.8037 0.3152 0.8990 0.047 Uiso 1 1 calc R
H85B H 0.6615 0.3516 0.8484 0.047 Uiso 1 1 calc R
C83 C 0.8500(19) 0.3382(13) 0.7767(10) 0.0381(13) Uani 1 1 d DU
H83A H 0.9288 0.3786 0.7578 0.046 Uiso 1 1 calc R
H83B H 0.8989 0.2660 0.7993 0.046 Uiso 1 1 calc R
C84 C 0.785(2) 0.3514(16) 0.7042(10) 0.0423(17) Uani 1 1 d DU
H84A H 0.7811 0.2848 0.7031 0.063 Uiso 1 1 calc R
H84B H 0.8438 0.3869 0.6536 0.063 Uiso 1 1 calc R
H84C H 0.6848 0.3915 0.7055 0.063 Uiso 1 1 calc R
C72 C 0.669(2) 0.1797(14) 0.2094(11) 0.0305(8) Uani 1 1 d DU
C55 C 0.490(3) 0.3310(15) 0.2160(13) 0.0307(8) Uani 1 1 d DU
H55 H 0.4083 0.3833 0.1957 0.037 Uiso 1 1 calc R
C78 C 0.823(2) 0.0365(13) 0.1587(11) 0.0316(9) Uani 1 1 d DU
H78 H 0.8877 0.0117 0.2019 0.038 Uiso 1 1 calc R
C69 C 0.713(2) 0.1179(13) 0.1548(11) 0.0317(9) Uani 1 1 d DU
C54 C 0.552(2) 0.2611(14) 0.1763(11) 0.0306(8) Uani 1 1 d DU
C71 C 0.841(2) -0.0104(15) 0.1003(11) 0.0325(10) Uani 1 1 d DU
H71 H 0.9126 -0.0706 0.1051 0.039 Uiso 1 1 calc R
C77 C 0.620(2) 0.1616(13) 0.0883(11) 0.0308(8) Uani 1 1 d DU
C44 C 0.517(2) 0.2521(14) 0.0984(11) 0.0305(8) Uani 1 1 d DU
C80 C 0.753(2) 0.0315(14) 0.0346(11) 0.0316(10) Uani 1 1 d DU
C70 C 0.637(2) 0.1149(14) 0.0297(11) 0.0309(9) Uani 1 1 d DU
H70 H 0.5711 0.1385 -0.0131 0.037 Uiso 1 1 calc R
C45 C 0.412(2) 0.3125(14) 0.0478(11) 0.0308(8) Uani 1 1 d DU
S16 S 0.2916(8) 0.4177(5) 0.0661(4) 0.0285(7) Uani 1 1 d DU
Br4 Br 0.7795(3) -0.02912(18) -0.04930(15) 0.0495(9) Uani 1 1 d DU
S19 S 0.3721(9) 0.2921(5) -0.0400(4) 0.0304(7) Uani 1 1 d DU
C46 C 0.196(2) 0.4581(11) -0.0243(10) 0.0312(9) Uani 1 1 d DU
S17 S 0.0578(8) 0.5663(5) -0.0404(5) 0.0318(8) Uani 1 1 d DU
C47 C 0.154(2) 0.6629(11) -0.0425(9) 0.0328(10) Uani 1 1 d DU
H47A H 0.2605 0.6328 -0.0391 0.039 Uiso 1 1 calc R
H47B H 0.1438 0.7192 -0.0974 0.039 Uiso 1 1 calc R
C89 C 0.102(2) 0.7052(11) 0.0259(9) 0.0343(13) Uani 1 1 d DU
H89A H 0.1695 0.7489 0.0239 0.041 Uiso 1 1 calc R
H89B H 0.0036 0.7493 0.0142 0.041 Uiso 1 1 calc R
C88 C 0.090(3) 0.6340(13) 0.1089(9) 0.0338(12) Uani 1 1 d DU
H88A H 0.1800 0.5803 0.1181 0.041 Uiso 1 1 calc R
H88B H 0.0046 0.6014 0.1168 0.041 Uiso 1 1 calc R
C87 C 0.068(3) 0.6924(15) 0.1768(10) 0.041(2) Uani 1 1 d DU
H87A H 0.1227 0.7483 0.1539 0.061 Uiso 1 1 calc R
H87B H 0.1064 0.6444 0.2299 0.061 Uiso 1 1 calc R
H87C H -0.0364 0.7195 0.1873 0.061 Uiso 1 1 calc R
C53 C 0.234(2) 0.4013(12) -0.0721(9) 0.0315(9) Uani 1 1 d DU
S18 S 0.1487(8) 0.4206(6) -0.1620(4) 0.0312(8) Uani 1 1 d DU
C52 C 0.302(2) 0.4336(13) -0.2432(10) 0.0314(11) Uani 1 1 d DU
H52A H 0.3730 0.3681 -0.2313 0.038 Uiso 1 1 calc R
H52B H 0.2656 0.4503 -0.2985 0.038 Uiso 1 1 calc R
C51 C 0.3824(17) 0.5180(11) -0.2478(14) 0.0319(11) Uani 1 1 d DU
H51A H 0.4066 0.5060 -0.1905 0.038 Uiso 1 1 calc R
H51B H 0.4761 0.5134 -0.2841 0.038 Uiso 1 1 calc R
C82 C 0.293(2) 0.6224(11) -0.2815(13) 0.0322(12) Uani 1 1 d DU
H82A H 0.2546 0.6309 -0.3345 0.039 Uiso 1 1 calc R
H82B H 0.2074 0.6313 -0.2403 0.039 Uiso 1 1 calc R
C50 C 0.378(2) 0.6982(12) -0.2976(13) 0.0317(19) Uani 1 1 d DU
H50A H 0.4639 0.6686 -0.2653 0.047 Uiso 1 1 calc R
H50B H 0.3172 0.7543 -0.2807 0.047 Uiso 1 1 calc R
H50C H 0.4103 0.7238 -0.3580 0.047 Uiso 1 1 calc R
C56 C 0.554(2) 0.3218(14) 0.2867(12) 0.0309(8) Uani 1 1 d DU
C43 C 0.728(3) 0.1700(15) 0.2813(13) 0.0315(8) Uani 1 1 d DU
H43 H 0.8073 0.1156 0.3032 0.038 Uiso 1 1 calc R
C66 C 0.414(2) 0.4739(13) 0.3297(12) 0.0320(9) Uani 1 1 d DU
H66 H 0.3503 0.4997 0.2858 0.038 Uiso 1 1 calc R
C65 C 0.517(2) 0.3885(13) 0.3364(12) 0.0308(9) Uani 1 1 d DU
C42 C 0.671(2) 0.2409(14) 0.3208(12) 0.0310(8) Uani 1 1 d DU
C67 C 0.400(2) 0.5236(14) 0.3856(11) 0.0320(10) Uani 1 1 d DU
H67 H 0.3299 0.5851 0.3793 0.038 Uiso 1 1 calc R
C64 C 0.613(2) 0.3460(13) 0.4031(12) 0.0314(8) Uani 1 1 d DU
C41 C 0.714(2) 0.2540(13) 0.3945(11) 0.0316(8) Uani 1 1 d DU
C68 C 0.488(2) 0.4831(14) 0.4504(12) 0.0313(10) Uani 1 1 d DU
C79 C 0.598(2) 0.3969(14) 0.4588(12) 0.0320(9) Uani 1 1 d DU
H79 H 0.6626 0.3736 0.5022 0.038 Uiso 1 1 calc R
C40 C 0.818(2) 0.1923(14) 0.4454(12) 0.0330(8) Uani 1 1 d DU
S20 S 0.9370(8) 0.0882(6) 0.4253(4) 0.0332(7) Uani 1 1 d DU
Br3 Br 0.4655(5) 0.5498(3) 0.5302(3) 0.0462(8) Uani 1 1 d DU
S14 S 0.8562(8) 0.2073(5) 0.5365(4) 0.0319(7) Uani 1 1 d DU
C57 C 1.036(2) 0.0442(11) 0.5144(10) 0.0354(9) Uani 1 1 d DU
S21 S 1.1868(8) -0.0543(5) 0.5193(4) 0.0406(8) Uani 1 1 d DU
C58 C 1.103(2) -0.1597(12) 0.5270(11) 0.0377(10) Uani 1 1 d DU
H58A H 1.0840 -0.2004 0.5873 0.045 Uiso 1 1 calc R
H58B H 1.0069 -0.1317 0.5029 0.045 Uiso 1 1 calc R
C59 C 1.194(2) -0.2264(11) 0.4836(10) 0.0404(13) Uani 1 1 d DU
H59A H 1.2891 -0.2537 0.5091 0.048 Uiso 1 1 calc R
H59B H 1.1454 -0.2847 0.4971 0.048 Uiso 1 1 calc R
C60 C 1.2263(19) -0.1893(16) 0.3968(10) 0.0401(13) Uani 1 1 d DU
H60A H 1.2914 -0.2438 0.3785 0.048 Uiso 1 1 calc R
H60B H 1.2802 -0.1331 0.3816 0.048 Uiso 1 1 calc R
C61 C 1.080(2) -0.1487(16) 0.3480(12) 0.0418(18) Uani 1 1 d DU
H61A H 1.0405 -0.2067 0.3503 0.063 Uiso 1 1 calc R
H61B H 1.1034 -0.1081 0.2890 0.063 Uiso 1 1 calc R
H61C H 1.0056 -0.1067 0.3750 0.063 Uiso 1 1 calc R
C39 C 1.0033(18) 0.1019(11) 0.5619(8) 0.0350(9) Uani 1 1 d DU
S13 S 1.0868(8) 0.0710(6) 0.6552(4) 0.0366(8) Uani 1 1 d DU
C38 C 0.957(2) 0.0012(11) 0.7342(9) 0.0362(10) Uani 1 1 d DU
H38A H 0.9812 -0.0084 0.7909 0.043 Uiso 1 1 calc R
H38B H 0.8567 0.0427 0.7267 0.043 Uiso 1 1 calc R
C37 C 0.958(2) -0.1028(11) 0.7304(11) 0.0360(10) Uani 1 1 d DU
H37A H 0.9368 -0.0929 0.6730 0.043 Uiso 1 1 calc R
H37B H 1.0580 -0.1444 0.7390 0.043 Uiso 1 1 calc R
C36 C 0.851(3) -0.1609(16) 0.7922(14) 0.0365(12) Uani 1 1 d DU
H36A H 0.8818 -0.1828 0.8498 0.044 Uiso 1 1 calc R
H36B H 0.7524 -0.1170 0.7905 0.044 Uiso 1 1 calc R
C73 C 0.845(3) -0.2504(15) 0.7727(14) 0.031(2) Uani 1 1 d DU
H73A H 0.8497 -0.2324 0.7115 0.047 Uiso 1 1 calc R
H73B H 0.7533 -0.2738 0.7993 0.047 Uiso 1 1 calc R
H73C H 0.9293 -0.3047 0.7944 0.047 Uiso 1 1 calc R

loop_
_atom_site_aniso_label
_atom_site_aniso_U_11
_atom_site_aniso_U_22
_atom_site_aniso_U_33
_atom_site_aniso_U_23
_atom_site_aniso_U_13
_atom_site_aniso_U_12
C28 0.0304(11) 0.0377(11) 0.0280(11) -0.0135(10) -0.0071(11) -0.0113(11)
C8 0.0307(11) 0.0380(11) 0.0282(10) -0.0132(10) -0.0067(10) -0.0112(10)
C30 0.0316(13) 0.0384(12) 0.0292(12) -0.0137(12) -0.0066(12) -0.0107(12)
C29 0.0309(12) 0.0378(12) 0.0287(12) -0.0133(12) -0.0063(12) -0.0105(12)
C9 0.0304(11) 0.0377(11) 0.0279(11) -0.0136(10) -0.0070(10) -0.0111(11)
C31 0.0321(14) 0.0386(14) 0.0296(14) -0.0137(14) -0.0057(14) -0.0102(14)
C75 0.0309(12) 0.0377(12) 0.0282(11) -0.0138(11) -0.0068(11) -0.0112(11)
C10 0.0304(12) 0.0376(12) 0.0280(11) -0.0135(11) -0.0069(11) -0.0108(11)
C74 0.0316(14) 0.0379(14) 0.0287(14) -0.0143(13) -0.0060(13) -0.0103(13)
C32 0.0310(13) 0.0374(13) 0.0283(12) -0.0143(12) -0.0064(12) -0.0107(12)
C11 0.0305(11) 0.0377(11) 0.0284(11) -0.0128(10) -0.0072(10) -0.0106(11)
S5 0.0281(11) 0.0365(11) 0.0264(10) -0.0129(10) -0.0075(10) -0.0094(10)
Br2 0.0537(17) 0.0447(15) 0.0446(14) -0.0346(12) -0.0004(13) -0.0095(14)
S3 0.0304(11) 0.0363(11) 0.0260(11) -0.0151(10) -0.0073(10) -0.0097(10)
C17 0.0304(12) 0.0383(12) 0.0291(12) -0.0113(12) -0.0075(12) -0.0100(12)
S11 0.0292(13) 0.0388(12) 0.0323(12) -0.0079(11) -0.0080(12) -0.0084(12)
C33 0.0309(14) 0.0395(14) 0.0310(14) -0.0098(14) -0.0077(14) -0.0095(14)
C34 0.0316(19) 0.0410(18) 0.0329(18) -0.0085(18) -0.0055(18) -0.0084(18)
C86 0.0311(16) 0.0399(16) 0.0316(16) -0.0089(15) -0.0061(16) -0.0089(16)
C35 0.035(3) 0.043(3) 0.035(3) -0.007(3) -0.001(3) -0.009(3)
C12 0.0306(13) 0.0383(13) 0.0292(13) -0.0113(12) -0.0073(12) -0.0098(13)
S4 0.0313(13) 0.0404(13) 0.0291(13) -0.0108(12) -0.0110(12) -0.0112(12)
C13 0.0309(16) 0.0382(15) 0.0292(15) -0.0112(15) -0.0069(15) -0.0094(15)
C14 0.0308(14) 0.0385(14) 0.0292(14) -0.0109(14) -0.0076(14) -0.0095(14)
C15 0.0311(16) 0.0391(16) 0.0301(15) -0.0103(15) -0.0076(15) -0.0091(15)
C16 0.031(3) 0.040(3) 0.030(3) -0.007(3) -0.007(3) -0.007(3)
C7 0.0305(11) 0.0383(11) 0.0282(11) -0.0130(10) -0.0070(11) -0.0116(11)
C27 0.0306(11) 0.0385(11) 0.0284(11) -0.0128(10) -0.0071(10) -0.0116(10)
C22 0.0317(13) 0.0394(12) 0.0291(12) -0.0128(12) -0.0065(12) -0.0117(12)
C23 0.0315(12) 0.0389(12) 0.0282(12) -0.0137(12) -0.0071(12) -0.0123(12)
C6 0.0309(11) 0.0386(11) 0.0281(11) -0.0130(10) -0.0073(10) -0.0121(11)
C21 0.0326(14) 0.0393(14) 0.0292(14) -0.0133(14) -0.0057(14) -0.0116(14)
C19 0.0314(12) 0.0392(12) 0.0285(11) -0.0129(11) -0.0070(11) -0.0122(11)
C5 0.0309(12) 0.0392(12) 0.0286(11) -0.0125(11) -0.0074(11) -0.0122(11)
C20 0.0321(14) 0.0395(14) 0.0286(14) -0.0138(13) -0.0067(13) -0.0127(13)
C76 0.0319(13) 0.0396(13) 0.0289(12) -0.0130(12) -0.0069(12) -0.0124(12)
C4 0.0314(11) 0.0406(11) 0.0300(11) -0.0109(11) -0.0077(11) -0.0123(11)
S2 0.0297(11) 0.0398(11) 0.0291(11) -0.0097(10) -0.0085(10) -0.0121(10)
Br1 0.0649(19) 0.0574(17) 0.0420(15) -0.0327(14) 0.0056(14) -0.0158(16)
S7 0.0309(11) 0.0415(11) 0.0283(11) -0.0108(10) -0.0090(10) -0.0133(10)
C3 0.0318(13) 0.0423(13) 0.0322(13) -0.0083(12) -0.0085(12) -0.0124(12)
S1 0.0342(13) 0.0450(13) 0.0394(13) -0.0046(12) -0.0108(12) -0.0107(13)
C2 0.0330(16) 0.0443(15) 0.0343(15) -0.0064(15) -0.0085(15) -0.0117(15)
C1 0.0342(17) 0.0437(17) 0.0352(17) -0.0068(17) -0.0079(17) -0.0114(17)
C90 0.0343(17) 0.0444(17) 0.0350(17) -0.0069(17) -0.0077(17) -0.0105(17)
C25 0.037(3) 0.044(3) 0.038(3) -0.009(3) -0.005(3) -0.009(3)
C24 0.0320(13) 0.0426(13) 0.0319(13) -0.0084(12) -0.0081(12) -0.0123(13)
S8 0.0308(13) 0.0475(13) 0.0322(13) -0.0048(12) -0.0102(12) -0.0136(12)
C26 0.0326(15) 0.0447(15) 0.0336(15) -0.0078(15) -0.0083(15) -0.0120(15)
C85 0.0333(18) 0.0463(18) 0.0345(18) -0.0056(18) -0.0082(18) -0.0115(18)
C83 0.0338(18) 0.0455(18) 0.0345(18) -0.0075(17) -0.0098(17) -0.0121(18)
C84 0.039(2) 0.046(2) 0.039(2) -0.009(2) -0.007(2) -0.010(2)
C72 0.0309(11) 0.0343(11) 0.0309(11) -0.0128(11) -0.0082(11) -0.0083(11)
C55 0.0311(11) 0.0344(11) 0.0309(11) -0.0126(10) -0.0080(10) -0.0085(10)
C78 0.0320(13) 0.0349(13) 0.0318(13) -0.0130(12) -0.0075(12) -0.0078(13)
C69 0.0315(12) 0.0345(12) 0.0318(12) -0.0121(12) -0.0071(12) -0.0076(12)
C54 0.0309(11) 0.0342(11) 0.0308(11) -0.0127(10) -0.0080(11) -0.0081(11)
C71 0.0326(14) 0.0353(14) 0.0325(14) -0.0130(14) -0.0068(14) -0.0074(14)
C77 0.0314(12) 0.0342(12) 0.0311(12) -0.0129(11) -0.0077(11) -0.0083(11)
C44 0.0308(12) 0.0339(11) 0.0308(11) -0.0126(11) -0.0079(11) -0.0079(11)
C80 0.0324(14) 0.0347(14) 0.0317(14) -0.0134(13) -0.0070(14) -0.0077(14)
C70 0.0316(13) 0.0341(13) 0.0312(12) -0.0133(12) -0.0071(12) -0.0078(12)
C45 0.0308(11) 0.0340(11) 0.0310(11) -0.0120(10) -0.0079(11) -0.0076(11)
S16 0.0281(11) 0.0325(11) 0.0287(11) -0.0123(10) -0.0082(10) -0.0066(10)
Br4 0.0573(18) 0.0496(17) 0.0488(16) -0.0290(14) 0.0018(15) -0.0090(15)
S19 0.0316(12) 0.0334(11) 0.0296(11) -0.0127(10) -0.0079(11) -0.0066(11)
C46 0.0303(13) 0.0339(12) 0.0312(12) -0.0106(12) -0.0081(12) -0.0073(12)
S17 0.0286(13) 0.0333(12) 0.0327(12) -0.0085(11) -0.0079(12) -0.0060(12)
C47 0.0309(14) 0.0347(14) 0.0326(14) -0.0093(14) -0.0076(14) -0.0066(14)
C89 0.0312(19) 0.0351(18) 0.0337(18) -0.0083(18) -0.0053(18) -0.0052(18)
C88 0.0310(17) 0.0350(17) 0.0337(17) -0.0084(17) -0.0070(17) -0.0062(17)
C87 0.035(3) 0.039(3) 0.038(3) -0.005(3) -0.004(3) -0.004(3)
C53 0.0306(13) 0.0341(13) 0.0314(13) -0.0105(12) -0.0080(12) -0.0071(13)
S18 0.0310(13) 0.0354(13) 0.0308(13) -0.0104(12) -0.0111(12) -0.0089(12)
C52 0.0311(16) 0.0336(15) 0.0310(15) -0.0111(15) -0.0074(15) -0.0061(15)
C51 0.0310(15) 0.0342(15) 0.0317(15) -0.0102(14) -0.0083(14) -0.0069(15)
C82 0.0310(17) 0.0345(16) 0.0320(16) -0.0096(16) -0.0086(16) -0.0072(16)
C50 0.030(3) 0.032(3) 0.033(3) -0.008(3) -0.009(3) -0.005(3)
C56 0.0309(11) 0.0347(11) 0.0313(11) -0.0124(11) -0.0082(11) -0.0087(11)
C43 0.0312(11) 0.0352(11) 0.0316(11) -0.0120(10) -0.0083(10) -0.0086(10)
C66 0.0320(13) 0.0355(12) 0.0320(12) -0.0122(12) -0.0080(12) -0.0088(12)
C65 0.0318(12) 0.0352(12) 0.0310(12) -0.0133(12) -0.0085(12) -0.0095(12)
C42 0.0313(11) 0.0351(11) 0.0311(11) -0.0124(10) -0.0086(11) -0.0091(11)
C67 0.0326(14) 0.0355(14) 0.0320(14) -0.0128(14) -0.0075(14) -0.0092(14)
C64 0.0317(12) 0.0357(12) 0.0315(12) -0.0125(11) -0.0085(11) -0.0096(11)
C41 0.0314(12) 0.0359(11) 0.0316(11) -0.0120(11) -0.0089(11) -0.0091(11)
C68 0.0324(14) 0.0357(14) 0.0314(14) -0.0134(13) -0.0083(13) -0.0100(13)
C79 0.0323(13) 0.0363(12) 0.0320(12) -0.0124(12) -0.0086(12) -0.0097(12)
C40 0.0318(11) 0.0369(11) 0.0328(11) -0.0107(11) -0.0092(11) -0.0093(11)
S20 0.0307(11) 0.0372(11) 0.0328(10) -0.0095(10) -0.0100(10) -0.0081(10)
Br3 0.0620(18) 0.0482(15) 0.0443(15) -0.0316(13) -0.0003(14) -0.0180(14)
S14 0.0313(11) 0.0376(11) 0.0311(11) -0.0111(10) -0.0110(10) -0.0103(11)
C57 0.0322(12) 0.0391(12) 0.0349(12) -0.0087(12) -0.0102(12) -0.0088(12)
S21 0.0341(13) 0.0419(13) 0.0411(13) -0.0057(12) -0.0118(12) -0.0067(12)
C58 0.0335(14) 0.0409(14) 0.0365(14) -0.0073(13) -0.0099(13) -0.0082(13)
C59 0.0347(19) 0.0417(18) 0.0394(18) -0.0065(18) -0.0086(18) -0.0065(18)
C60 0.0342(19) 0.0412(18) 0.0396(18) -0.0064(18) -0.0091(18) -0.0061(18)
C61 0.036(3) 0.043(3) 0.040(3) -0.006(2) -0.006(2) -0.007(3)
C39 0.0323(13) 0.0391(13) 0.0342(13) -0.0089(12) -0.0101(12) -0.0093(12)
S13 0.0321(13) 0.0433(12) 0.0339(12) -0.0064(11) -0.0126(12) -0.0108(12)
C38 0.0328(14) 0.0401(14) 0.0351(14) -0.0081(13) -0.0103(14) -0.0086(14)
C37 0.0328(15) 0.0400(15) 0.0351(15) -0.0086(14) -0.0106(14) -0.0088(14)
C36 0.0330(17) 0.0404(17) 0.0351(17) -0.0079(17) -0.0104(17) -0.0088(17)
C73 0.034(4) 0.036(4) 0.031(4) -0.016(3) -0.011(3) -0.006(3)

loop_
_atom_type_symbol
_atom_type_description
_atom_type_scat_dispersion_real
_atom_type_scat_dispersion_imag
_atom_type_scat_source
C C 0.0033 0.0016 'International Tables Vol C Tables 4.2.6.8 and 6.1.1.4'
S S 0.1246 0.1234 'International Tables Vol C Tables 4.2.6.8 and 6.1.1.4'
Br Br -0.2901 2.4595 'International Tables Vol C Tables 4.2.6.8 and 6.1.1.4'
H H 0.0000 0.0000 'International Tables Vol C Tables 4.2.6.8 and 6.1.1.4'

loop_
_geom_angle_atom_site_label_1
_geom_angle_atom_site_label_2
_geom_angle_atom_site_label_3
_geom_angle
C27 C28 C9 121.1(10)
C27 C28 C29 128.6(10)
C9 C28 C29 110.2(8)
C9 C8 C7 117.9(13)
C9 C8 H8 121.0
C7 C8 H8 121.0
C29 C30 C31 120.5(10)
C29 C30 H30 119.7
C31 C30 H30 119.7
C30 C29 C75 121.5(9)
C30 C29 C28 131.2(10)
C75 C29 C28 107.0(8)
C8 C9 C28 120.8(10)
C8 C9 C10 131.9(10)
C28 C9 C10 107.1(8)
C74 C31 C30 118.7(10)
C74 C31 H31 120.6
C30 C31 H31 120.6
C32 C75 C29 118.3(9)
C32 C75 C10 132.3(9)
C29 C75 C10 109.3(7)
C11 C10 C75 127.0(9)
C11 C10 C9 126.8(9)
C75 C10 C9 106.1(7)
C31 C74 C32 122.3(9)
C31 C74 Br2 120.0(8)
C32 C74 Br2 117.6(8)
C75 C32 C74 118.6(9)
C75 C32 H32 120.7
C74 C32 H32 120.7
C10 C11 S5 123.8(8)
C10 C11 S3 124.4(8)
S5 C11 S3 111.8(5)
C11 S5 C17 97.8(5)
C12 S3 C11 97.1(5)
C12 C17 S11 125.1(8)
C12 C17 S5 115.6(7)
S11 C17 S5 119.0(6)
C17 S11 C33 103.8(7)
C34 C33 S11 114.2(11)
C34 C33 H33A 108.7
S11 C33 H33A 108.7
C34 C33 H33B 108.7
S11 C33 H33B 108.7
H33A C33 H33B 107.6
C86 C34 C33 114.9(12)
C86 C34 H34A 108.5
C33 C34 H34A 108.5
C86 C34 H34B 108.5
C33 C34 H34B 108.5
H34A C34 H34B 107.5
C34 C86 C35 109.8(12)
C34 C86 H86A 109.7
C35 C86 H86A 109.7
C34 C86 H86B 109.7
C35 C86 H86B 109.7
H86A C86 H86B 108.2
C86 C35 H35A 109.5
C86 C35 H35B 109.5
H35A C35 H35B 109.5
C86 C35 H35C 109.5
H35A C35 H35C 109.5
H35B C35 H35C 109.5
C17 C12 S3 117.6(7)
C17 C12 S4 124.7(8)
S3 C12 S4 117.7(6)
C12 S4 C13 101.8(7)
C14 C13 S4 112.8(9)
C14 C13 H13A 109.0
S4 C13 H13A 109.0
C14 C13 H13B 109.0
S4 C13 H13B 109.0
H13A C13 H13B 107.8
C15 C14 C13 115.3(11)
C15 C14 H14A 108.4
C13 C14 H14A 108.4
C15 C14 H14B 108.4
C13 C14 H14B 108.4
H14A C14 H14B 107.5
C16 C15 C14 114.2(12)
C16 C15 H15A 108.7
C14 C15 H15A 108.7
C16 C15 H15B 108.7
C14 C15 H15B 108.7
H15A C15 H15B 107.6
C15 C16 H16A 109.5
C15 C16 H16B 109.5
H16A C16 H16B 109.5
C15 C16 H16C 109.5
H16A C16 H16C 109.5
H16B C16 H16C 109.5
C8 C7 C6 122.3(10)
C8 C7 C23 127.9(10)
C6 C7 C23 109.6(8)
C6 C27 C28 117.6(12)
C6 C27 H27 121.2
C28 C27 H27 121.2
C23 C22 C21 120.3(10)
C23 C22 H22 119.8
C21 C22 H22 119.8
C22 C23 C19 121.1(9)
C22 C23 C7 131.7(9)
C19 C23 C7 107.1(8)
C27 C6 C7 120.2(10)
C27 C6 C5 131.2(10)
C7 C6 C5 108.5(8)
C22 C21 C20 119.2(10)
C22 C21 H21 120.4
C20 C21 H21 120.4
C76 C19 C23 118.4(9)
C76 C19 C5 132.4(9)
C23 C19 C5 109.2(7)
C4 C5 C19 127.4(9)
C4 C5 C6 127.1(9)
C19 C5 C6 105.5(7)
C21 C20 C76 122.7(9)
C21 C20 Br1 119.2(8)
C76 C20 Br1 118.1(8)
C19 C76 C20 118.2(9)
C19 C76 H76 120.9
C20 C76 H76 120.9
C5 C4 S7 124.6(8)
C5 C4 S2 123.1(8)
S7 C4 S2 112.3(5)
C4 S2 C3 96.9(5)
C4 S7 C24 97.0(5)
C24 C3 S1 125.5(8)
C24 C3 S2 116.6(7)
S1 C3 S2 117.7(6)
C3 S1 C2 103.6(7)
C1 C2 S1 120.6(10)
C1 C2 H2A 107.2
S1 C2 H2A 107.2
C1 C2 H2B 107.2
S1 C2 H2B 107.2
H2A C2 H2B 106.8
C90 C1 C2 129.5(13)
C90 C1 H1A 104.9
C2 C1 H1A 104.9
C90 C1 H1B 104.9
C2 C1 H1B 104.9
H1A C1 H1B 105.8
C1 C90 C25 113.8(13)
C1 C90 H90A 108.8
C25 C90 H90A 108.8
C1 C90 H90B 108.8
C25 C90 H90B 108.8
H90A C90 H90B 107.7
C90 C25 H25A 109.5
C90 C25 H25B 109.5
H25A C25 H25B 109.5
C90 C25 H25C 109.5
H25A C25 H25C 109.5
H25B C25 H25C 109.5
C3 C24 S7 116.5(7)
C3 C24 S8 123.9(8)
S7 C24 S8 118.3(7)
C24 S8 C26 104.4(7)
C85 C26 S8 113.7(10)
C85 C26 H26A 108.8
S8 C26 H26A 108.8
C85 C26 H26B 108.8
S8 C26 H26B 108.8
H26A C26 H26B 107.7
C83 C85 C26 117.1(12)
C83 C85 H85A 108.0
C26 C85 H85A 108.0
C83 C85 H85B 108.0
C26 C85 H85B 108.0
H85A C85 H85B 107.3
C84 C83 C85 120.6(14)
C84 C83 H83A 107.2
C85 C83 H83A 107.2
C84 C83 H83B 107.2
C85 C83 H83B 107.2
H83A C83 H83B 106.8
C83 C84 H84A 109.5
C83 C84 H84B 109.5
H84A C84 H84B 109.5
C83 C84 H84C 109.5
H84A C84 H84C 109.5
H84B C84 H84C 109.5
C43 C72 C54 120.6(10)
C43 C72 C69 129.8(10)
C54 C72 C69 109.5(8)
C54 C55 C56 117.5(13)
C54 C55 H55 121.2
C56 C55 H55 121.2
C69 C78 C71 120.1(10)
C69 C78 H78 120.0
C71 C78 H78 120.0
C78 C69 C77 121.8(9)
C78 C69 C72 130.7(9)
C77 C69 C72 107.4(8)
C55 C54 C72 121.1(10)
C55 C54 C44 131.3(10)
C72 C54 C44 107.6(8)
C78 C71 C80 118.9(10)
C78 C71 H71 120.6
C80 C71 H71 120.6
C70 C77 C69 118.3(9)
C70 C77 C44 132.3(9)
C69 C77 C44 109.4(7)
C45 C44 C77 126.4(9)
C45 C44 C54 127.5(9)
C77 C44 C54 106.0(7)
C71 C80 C70 122.1(9)
C71 C80 Br4 119.8(8)
C70 C80 Br4 118.0(8)
C77 C70 C80 118.4(10)
C77 C70 H70 120.8
C80 C70 H70 120.8
C44 C45 S19 124.4(8)
C44 C45 S16 123.2(8)
S19 C45 S16 112.4(5)
C45 S16 C46 96.8(5)
C45 S19 C53 96.5(5)
C53 C46 S17 126.3(8)
C53 C46 S16 116.4(7)
S17 C46 S16 117.3(6)
C46 S17 C47 103.2(7)
C89 C47 S17 114.7(10)
C89 C47 H47A 108.6
S17 C47 H47A 108.6
C89 C47 H47B 108.6
S17 C47 H47B 108.6
H47A C47 H47B 107.6
C88 C89 C47 116.4(11)
C88 C89 H89A 108.2
C47 C89 H89A 108.2
C88 C89 H89B 108.2
C47 C89 H89B 108.2
H89A C89 H89B 107.3
C89 C88 C87 109.3(12)
C89 C88 H88A 109.8
C87 C88 H88A 109.8
C89 C88 H88B 109.8
C87 C88 H88B 109.8
H88A C88 H88B 108.3
C88 C87 H87A 109.5
C88 C87 H87B 109.5
H87A C87 H87B 109.5
C88 C87 H87C 109.5
H87A C87 H87C 109.5
H87B C87 H87C 109.5
C46 C53 S19 117.7(7)
C46 C53 S18 125.3(8)
S19 C53 S18 116.8(6)
C53 S18 C52 102.0(7)
C51 C52 S18 111.6(9)
C51 C52 H52A 109.3
S18 C52 H52A 109.3
C51 C52 H52B 109.3
S18 C52 H52B 109.3
H52A C52 H52B 108.0
C82 C51 C52 113.0(11)
C82 C51 H51A 109.0
C52 C51 H51A 109.0
C82 C51 H51B 109.0
C52 C51 H51B 109.0
H51A C51 H51B 107.8
C50 C82 C51 111.5(12)
C50 C82 H82A 109.3
C51 C82 H82A 109.3
C50 C82 H82B 109.3
C51 C82 H82B 109.3
H82A C82 H82B 108.0
C82 C50 H50A 109.5
C82 C50 H50B 109.5
H50A C50 H50B 109.5
C82 C50 H50C 109.5
H50A C50 H50C 109.5
H50B C50 H50C 109.5
C55 C56 C42 122.0(10)
C55 C56 C65 128.6(10)
C42 C56 C65 109.3(8)
C72 C43 C42 119.1(13)
C72 C43 H43 120.5
C42 C43 H43 120.5
C65 C66 C67 120.8(10)
C65 C66 H66 119.6
C67 C66 H66 119.6
C66 C65 C64 121.2(9)
C66 C65 C56 131.6(9)
C64 C65 C56 107.2(8)
C43 C42 C56 119.5(10)
C43 C42 C41 131.8(10)
C56 C42 C41 108.6(8)
C68 C67 C66 118.8(10)
C68 C67 H67 120.6
C66 C67 H67 120.6
C79 C64 C65 117.6(9)
C79 C64 C41 133.2(9)
C65 C64 C41 109.2(7)
C40 C41 C64 127.1(9)
C40 C41 C42 127.3(9)
C64 C41 C42 105.6(7)
C67 C68 C79 122.6(9)
C67 C68 Br3 119.2(8)
C79 C68 Br3 118.2(8)
C64 C79 C68 118.9(10)
C64 C79 H79 120.5
C68 C79 H79 120.5
C41 C40 S20 122.6(8)
C41 C40 S14 125.2(8)
S20 C40 S14 112.1(5)
C40 S20 C57 97.8(5)
C40 S14 C39 96.2(5)
C39 C57 S21 126.6(9)
C39 C57 S20 115.5(7)
S21 C57 S20 116.7(7)
C57 S21 C58 103.0(7)
C59 C58 S21 113.6(11)
C59 C58 H58A 108.9
S21 C58 H58A 108.9
C59 C58 H58B 108.9
S21 C58 H58B 108.9
H58A C58 H58B 107.7
C60 C59 C58 120.1(13)
C60 C59 H59A 107.3
C58 C59 H59A 107.3
C60 C59 H59B 107.3
C58 C59 H59B 107.3
H59A C59 H59B 106.9
C59 C60 C61 111.9(12)
C59 C60 H60A 109.2
C61 C60 H60A 109.2
C59 C60 H60B 109.2
C61 C60 H60B 109.2
H60A C60 H60B 107.9
C60 C61 H61A 109.5
C60 C61 H61B 109.5
H61A C61 H61B 109.5
C60 C61 H61C 109.5
H61A C61 H61C 109.5
H61B C61 H61C 109.5
C57 C39 S14 118.1(7)
C57 C39 S13 123.1(8)
S14 C39 S13 118.5(6)
C39 S13 C38 101.1(7)
C37 C38 S13 114.3(10)
C37 C38 H38A 108.7
S13 C38 H38A 108.7
C37 C38 H38B 108.7
S13 C38 H38B 108.7
H38A C38 H38B 107.6
C36 C37 C38 116.0(13)
C36 C37 H37A 108.3
C38 C37 H37A 108.3
C36 C37 H37B 108.3
C38 C37 H37B 108.3
H37A C37 H37B 107.4
C73 C36 C37 110.3(12)
C73 C36 H36A 109.6
C37 C36 H36A 109.6
C73 C36 H36B 109.6
C37 C36 H36B 109.6
H36A C36 H36B 108.1
C36 C73 H73A 109.5
C36 C73 H73B 109.5
H73A C73 H73B 109.5
C36 C73 H73C 109.5
H73A C73 H73C 109.5
H73B C73 H73C 109.5

loop_
_geom_bond_atom_site_label_1
_geom_bond_atom_site_label_2
_geom_bond_distance
C28 C27 1.42(2)
C28 C9 1.417(13)
C28 C29 1.463(12)
C8 C9 1.385(12)
C8 C7 1.39(2)
C8 H8 0.9500
C30 C29 1.353(12)
C30 C31 1.374(12)
C30 H30 0.9500
C29 C75 1.422(12)
C9 C10 1.490(11)
C31 C74 1.374(13)
C31 H31 0.9500
C75 C32 1.377(12)
C75 C10 1.476(12)
C10 C11 1.346(11)
C74 C32 1.401(13)
C74 Br2 1.901(10)
C32 H32 0.9500
C11 S5 1.752(11)
C11 S3 1.754(10)
S5 C17 1.754(10)
S3 C12 1.747(10)
C17 C12 1.334(12)
C17 S11 1.742(10)
S11 C33 1.830(12)
C33 C34 1.484(15)
C33 H33A 0.9900
C33 H33B 0.9900
C34 C86 1.422(15)
C34 H34A 0.9900
C34 H34B 0.9900
C86 C35 1.619(15)
C86 H86A 0.9900
C86 H86B 0.9900
C35 H35A 0.9800
C35 H35B 0.9800
C35 H35C 0.9800
C12 S4 1.756(10)
S4 C13 1.822(12)
C13 C14 1.542(14)
C13 H13A 0.9900
C13 H13B 0.9900
C14 C15 1.478(15)
C14 H14A 0.9900
C14 H14B 0.9900
C15 C16 1.433(15)
C15 H15A 0.9900
C15 H15B 0.9900
C16 H16A 0.9800
C16 H16B 0.9800
C16 H16C 0.9800
C7 C6 1.412(13)
C7 C23 1.456(12)
C27 C6 1.396(12)
C27 H27 0.9500
C22 C23 1.355(12)
C22 C21 1.370(12)
C22 H22 0.9500
C23 C19 1.436(12)
C6 C5 1.482(11)
C21 C20 1.371(13)
C21 H21 0.9500
C19 C76 1.383(12)
C19 C5 1.475(12)
C5 C4 1.344(11)
C20 C76 1.393(13)
C20 Br1 1.904(10)
C76 H76 0.9500
C4 S7 1.754(10)
C4 S2 1.754(11)
S2 C3 1.759(10)
S7 C24 1.755(11)
C3 C24 1.335(12)
C3 S1 1.735(10)
S1 C2 1.818(12)
C2 C1 1.438(14)
C2 H2A 0.9900
C2 H2B 0.9900
C1 C90 1.341(16)
C1 H1A 0.9900
C1 H1B 0.9900
C90 C25 1.631(16)
C90 H90A 0.9900
C90 H90B 0.9900
C25 H25A 0.9800
C25 H25B 0.9800
C25 H25C 0.9800
C24 S8 1.760(10)
S8 C26 1.810(13)
C26 C85 1.548(15)
C26 H26A 0.9900
C26 H26B 0.9900
C85 C83 1.440(15)
C85 H85A 0.9900
C85 H85B 0.9900
C83 C84 1.413(15)
C83 H83A 0.9900
C83 H83B 0.9900
C84 H84A 0.9800
C84 H84B 0.9800
C84 H84C 0.9800
C72 C43 1.39(2)
C72 C54 1.421(13)
C72 C69 1.470(12)
C55 C54 1.384(12)
C55 C56 1.39(2)
C55 H55 0.9500
C78 C69 1.354(12)
C78 C71 1.375(12)
C78 H78 0.9500
C69 C77 1.419(12)
C54 C44 1.489(12)
C71 C80 1.376(13)
C71 H71 0.9500
C77 C70 1.377(12)
C77 C44 1.475(12)
C44 C45 1.345(11)
C80 C70 1.404(13)
C80 Br4 1.903(10)
C70 H70 0.9500
C45 S19 1.757(10)
C45 S16 1.759(11)
S16 C46 1.767(10)
S19 C53 1.758(10)
C46 C53 1.318(12)
C46 S17 1.740(10)
S17 C47 1.830(12)
C47 C89 1.479(15)
C47 H47A 0.9900
C47 H47B 0.9900
C89 C88 1.416(15)
C89 H89A 0.9900
C89 H89B 0.9900
C88 C87 1.641(16)
C88 H88A 0.9900
C88 H88B 0.9900
C87 H87A 0.9800
C87 H87B 0.9800
C87 H87C 0.9800
C53 S18 1.762(10)
S18 C52 1.813(12)
C52 C51 1.558(14)
C52 H52A 0.9900
C52 H52B 0.9900
C51 C82 1.492(15)
C51 H51A 0.9900
C51 H51B 0.9900
C82 C50 1.428(15)
C82 H82A 0.9900
C82 H82B 0.9900
C50 H50A 0.9800
C50 H50B 0.9800
C50 H50C 0.9800
C56 C42 1.419(13)
C56 C65 1.459(12)
C43 C42 1.390(12)
C43 H43 0.9500
C66 C65 1.354(12)
C66 C67 1.372(12)
C66 H66 0.9500
C65 C64 1.439(12)
C42 C41 1.481(12)
C67 C68 1.367(13)
C67 H67 0.9500
C64 C79 1.382(12)
C64 C41 1.476(12)
C41 C40 1.348(11)
C68 C79 1.395(13)
C68 Br3 1.909(10)
C79 H79 0.9500
C40 S20 1.752(11)
C40 S14 1.764(10)
S20 C57 1.758(10)
S14 C39 1.765(11)
C57 C39 1.324(13)
C57 S21 1.739(11)
S21 C58 1.835(12)
C58 C59 1.460(15)
C58 H58A 0.9900
C58 H58B 0.9900
C59 C60 1.386(15)
C59 H59A 0.9900
C59 H59B 0.9900
C60 C61 1.610(16)
C60 H60A 0.9900
C60 H60B 0.9900
C61 H61A 0.9800
C61 H61B 0.9800
C61 H61C 0.9800
C39 S13 1.767(10)
S13 C38 1.826(13)
C38 C37 1.529(15)
C38 H38A 0.9900
C38 H38B 0.9900
C37 C36 1.482(16)
C37 H37A 0.9900
C37 H37B 0.9900
C36 C73 1.470(14)
C36 H36A 0.9900
C36 H36B 0.9900
C73 H73A 0.9800
C73 H73B 0.9800
C73 H73C 0.9800

loop_
_geom_torsion_atom_site_label_1
_geom_torsion_atom_site_label_2
_geom_torsion_atom_site_label_3
_geom_torsion_atom_site_label_4
_geom_torsion
C31 C30 C29 C75 1(4)
C31 C30 C29 C28 174(3)
C27 C28 C29 C30 5(5)
C9 C28 C29 C30 -179(3)
C27 C28 C29 C75 178(3)
C9 C28 C29 C75 -5(3)
C7 C8 C9 C28 4(4)
C7 C8 C9 C10 178(3)
C27 C28 C9 C8 -2(4)
C29 C28 C9 C8 -179(2)
C27 C28 C9 C10 -178(3)
C29 C28 C9 C10 5(3)
C29 C30 C31 C74 0(4)
C30 C29 C75 C32 0(4)
C28 C29 C75 C32 -174(2)
C30 C29 C75 C10 177(2)
C28 C29 C75 C10 3(3)
C32 C75 C10 C11 -6(5)
C29 C75 C10 C11 177(3)
C32 C75 C10 C9 177(3)
C29 C75 C10 C9 0(3)
C8 C9 C10 C11 5(5)
C28 C9 C10 C11 180(3)
C8 C9 C10 C75 -179(3)
C28 C9 C10 C75 -3(3)
C30 C31 C74 C32 -2(4)
C30 C31 C74 Br2 -179(2)
C29 C75 C32 C74 -2(4)
C10 C75 C32 C74 -179(3)
C31 C74 C32 C75 4(4)
Br2 C74 C32 C75 180(2)
C75 C10 C11 S5 -178(2)
C9 C10 C11 S5 -1(4)
C75 C10 C11 S3 1(4)
C9 C10 C11 S3 177(2)
C10 C11 S5 C17 -177(2)
S3 C11 S5 C17 4.1(17)
C10 C11 S3 C12 177(3)
S5 C11 S3 C12 -3.7(17)
C11 S5 C17 C12 -3(2)
C11 S5 C17 S11 -177.1(15)
C12 C17 S11 C33 135(2)
S5 C17 S11 C33 -51.2(16)
C17 S11 C33 C34 115.8(12)
S11 C33 C34 C86 -76.8(19)
C33 C34 C86 C35 -170.6(16)
S11 C17 C12 S3 174.6(13)
S5 C17 C12 S3 1(3)
S11 C17 C12 S4 -4(3)
S5 C17 C12 S4 -177.7(13)
C11 S3 C12 C17 2(2)
C11 S3 C12 S4 -179.6(15)
C17 C12 S4 C13 -120(2)
S3 C12 S4 C13 61.8(15)
C12 S4 C13 C14 55.9(15)
S4 C13 C14 C15 60(2)
C13 C14 C15 C16 173.4(16)
C9 C8 C7 C6 -4(4)
C9 C8 C7 C23 -179(3)
C9 C28 C27 C6 0(4)
C29 C28 C27 C6 176(3)
C21 C22 C23 C19 3(4)
C21 C22 C23 C7 179(3)
C8 C7 C23 C22 -1(5)
C6 C7 C23 C22 -177(3)
C8 C7 C23 C19 174(3)
C6 C7 C23 C19 -2(3)
C28 C27 C6 C7 0(4)
C28 C27 C6 C5 178(3)
C8 C7 C6 C27 2(4)
C23 C7 C6 C27 178(2)
C8 C7 C6 C5 -176(3)
C23 C7 C6 C5 0(3)
C23 C22 C21 C20 -2(4)
C22 C23 C19 C76 -2(4)
C7 C23 C19 C76 -179(2)
C22 C23 C19 C5 179(2)
C7 C23 C19 C5 3(3)
C76 C19 C5 C4 0(5)
C23 C19 C5 C4 178(3)
C76 C19 C5 C6 179(3)
C23 C19 C5 C6 -3(3)
C27 C6 C5 C4 3(5)
C7 C6 C5 C4 -179(3)
C27 C6 C5 C19 -176(3)
C7 C6 C5 C19 1(3)
C22 C21 C20 C76 0(4)
C22 C21 C20 Br1 179(2)
C23 C19 C76 C20 0(4)
C5 C19 C76 C20 178(3)
C21 C20 C76 C19 1(4)
Br1 C20 C76 C19 -179(2)
C19 C5 C4 S7 -3(4)
C6 C5 C4 S7 178(2)
C19 C5 C4 S2 176(2)
C6 C5 C4 S2 -3(4)
C5 C4 S2 C3 178(3)
S7 C4 S2 C3 -2.8(17)
C5 C4 S7 C24 -175(3)
S2 C4 S7 C24 5.9(17)
C4 S2 C3 C24 -3(2)
C4 S2 C3 S1 -178.6(15)
C24 C3 S1 C2 -119(2)
S2 C3 S1 C2 56.9(15)
C3 S1 C2 C1 -100.7(17)
S1 C2 C1 C90 1(3)
C2 C1 C90 C25 169(2)
S1 C3 C24 S7 -177.0(13)
S2 C3 C24 S7 7(3)
S1 C3 C24 S8 -10(3)
S2 C3 C24 S8 174.2(13)
C4 S7 C24 C3 -8(2)
C4 S7 C24 S8 -175.7(15)
C3 C24 S8 C26 150.5(19)
S7 C24 S8 C26 -43.0(15)
C24 S8 C26 C85 97.3(13)
S8 C26 C85 C83 166.6(13)
C26 C85 C83 C84 -91(2)
C71 C78 C69 C77 -4(4)
C71 C78 C69 C72 179(3)
C43 C72 C69 C78 -1(5)
C54 C72 C69 C78 177(3)
C43 C72 C69 C77 -178(3)
C54 C72 C69 C77 -1(3)
C56 C55 C54 C72 3(4)
C56 C55 C54 C44 -177(3)
C43 C72 C54 C55 -2(4)
C69 C72 C54 C55 -180(3)
C43 C72 C54 C44 178(3)
C69 C72 C54 C44 0(3)
C69 C78 C71 C80 5(4)
C78 C69 C77 C70 4(4)
C72 C69 C77 C70 -178(2)
C78 C69 C77 C44 -177(2)
C72 C69 C77 C44 1(3)
C70 C77 C44 C45 -1(5)
C69 C77 C44 C45 -179(3)
C70 C77 C44 C54 178(3)
C69 C77 C44 C54 0(3)
C55 C54 C44 C45 -1(5)
C72 C54 C44 C45 179(3)
C55 C54 C44 C77 -180(3)
C72 C54 C44 C77 0(3)
C78 C71 C80 C70 -6(4)
C78 C71 C80 Br4 178(2)
C69 C77 C70 C80 -5(4)
C44 C77 C70 C80 176(3)
C71 C80 C70 C77 6(4)
Br4 C80 C70 C77 -178(2)
C77 C44 C45 S19 2(4)
C54 C44 C45 S19 -176(2)
C77 C44 C45 S16 179(2)
C54 C44 C45 S16 0(4)
C44 C45 S16 C46 178(3)
S19 C45 S16 C46 -4.9(17)
C44 C45 S19 C53 -178(3)
S16 C45 S19 C53 5.2(17)
C45 S16 C46 C53 2(2)
C45 S16 C46 S17 -179.1(15)
C53 C46 S17 C47 -125(2)
S16 C46 S17 C47 56.9(15)
C46 S17 C47 C89 -116.9(13)
S17 C47 C89 C88 50(2)
C47 C89 C88 C87 166.8(17)
S17 C46 C53 S19 -177.3(13)
S16 C46 C53 S19 1(3)
S17 C46 C53 S18 -2(3)
S16 C46 C53 S18 176.2(13)
C45 S19 C53 C46 -4(2)
C45 S19 C53 S18 -179.5(15)
C46 C53 S18 C52 122(2)
S19 C53 S18 C52 -62.2(15)
C53 S18 C52 C51 -54.6(14)
S18 C52 C51 C82 -70(2)
C52 C51 C82 C50 -170.6(16)
C54 C55 C56 C42 -4(4)
C54 C55 C56 C65 176(3)
C54 C72 C43 C42 0(4)
C69 C72 C43 C42 178(3)
C67 C66 C65 C64 1(4)
C67 C66 C65 C56 179(3)
C55 C56 C65 C66 2(5)
C42 C56 C65 C66 -179(3)
C55 C56 C65 C64 180(3)
C42 C56 C65 C64 -1(3)
C72 C43 C42 C56 0(4)
C72 C43 C42 C41 -177(3)
C55 C56 C42 C43 2(4)
C65 C56 C42 C43 -177(2)
C55 C56 C42 C41 179(3)
C65 C56 C42 C41 0(3)
C65 C66 C67 C68 -3(4)
C66 C65 C64 C79 -2(4)
C56 C65 C64 C79 -180(2)
C66 C65 C64 C41 -180(2)
C56 C65 C64 C41 2(3)
C79 C64 C41 C40 3(5)
C65 C64 C41 C40 -179(3)
C79 C64 C41 C42 -180(3)
C65 C64 C41 C42 -2(3)
C43 C42 C41 C40 -5(5)
C56 C42 C41 C40 178(3)
C43 C42 C41 C64 178(3)
C56 C42 C41 C64 1(3)
C66 C67 C68 C79 5(4)
C66 C67 C68 Br3 -178(2)
C65 C64 C79 C68 3(4)
C41 C64 C79 C68 -179(3)
C67 C68 C79 C64 -5(4)
Br3 C68 C79 C64 178(2)
C64 C41 C40 S20 -177(2)
C42 C41 C40 S20 6(4)
C64 C41 C40 S14 1(5)
C42 C41 C40 S14 -176(2)
C41 C40 S20 C57 -179(3)
S14 C40 S20 C57 2.8(18)
C41 C40 S14 C39 -179(3)
S20 C40 S14 C39 -0.4(17)
C40 S20 C57 C39 -5(2)
C40 S20 C57 S21 -173.1(15)
C39 C57 S21 C58 129(2)
S20 C57 S21 C58 -64.7(16)
C57 S21 C58 C59 145.3(12)
S21 C58 C59 C60 -64(2)
C58 C59 C60 C61 -61(2)
S21 C57 C39 S14 172.4(13)
S20 C57 C39 S14 6(2)
S21 C57 C39 S13 -15(3)
S20 C57 C39 S13 178.9(12)
C40 S14 C39 C57 -3(2)
C40 S14 C39 S13 -176.8(14)
C57 C39 S13 C38 -92(2)
S14 C39 S13 C38 81.0(13)
C39 S13 C38 C37 69.9(14)
S13 C38 C37 C36 -178.6(16)
C38 C37 C36 C73 170.5(14)
